data_4104004
loop_
_publ_author_name
'Vivienne Blackstone'
'Alan J. Lough'
'Martin Murray'
'Ian Manners'

_publ_section_title
;
 Probing the Mechanism of the PCl5-Initiated Living Cationic
 Polymerization of the Phosphoranimine Cl3P=NSiMe3 using Model Compound
 Chemistry
;
_journal_name_full 'Journal of the American Chemical Society'
_journal_page_first 3658
_journal_page_last 3667
_journal_paper_doi 10.1021/ja808517d
_journal_volume 131
_journal_year 2009
_chemical_formula_moiety 'C18 H15 Cl5 N2 P3, Cl'
_chemical_formula_sum 'C18 H15 Cl6 N2 P3'
_chemical_formula_weight 564.93
_chemical_name_systematic
; 
 ? 
;
_space_group_IT_number 61
_symmetry_cell_setting orthorhombic
_symmetry_space_group_name_Hall '-P 2ac 2ab'
_symmetry_space_group_name_H-M 'P b c a'
_atom_sites_solution_hydrogens geom
_atom_sites_solution_primary direct
_atom_sites_solution_secondary difmap
_audit_creation_method SHELXL-97
_cell_angle_alpha 90.00
_cell_angle_beta 90.00
_cell_angle_gamma 90.00
_cell_formula_units_Z 8
_cell_length_a 10.6478(3)
_cell_length_b 16.6197(4)
_cell_length_c 26.3441(4)
_cell_measurement_reflns_used 30520
_cell_measurement_temperature 150(1)
_cell_measurement_theta_max 27.5
_cell_measurement_theta_min 2.6
_cell_volume 4661.94(19)
_computing_cell_refinement 'Denzo-SMN (Otwinowski & Minor, 1997)'
_computing_data_collection 'Collect (Nonius B.V., 1997-2002)'
_computing_data_reduction Denzo-SMN
_computing_molecular_graphics 'SHELXTL V6.1'
_computing_publication_material 'SHELXTL V6.1'
_computing_structure_refinement 'SHELXTL V6.1(Sheldrick, 2001)'
_computing_structure_solution 'SIR-92 (Altomare et al., 1994)'
_diffrn_ambient_temperature 150(1)
_diffrn_detector_area_resol_mean 9
_diffrn_measured_fraction_theta_full 0.999
_diffrn_measured_fraction_theta_max 0.999
_diffrn_measurement_device_type 'Bruker-Nonius KappaCCD'
_diffrn_measurement_method '\f scans and \w scans with \k offsets'
_diffrn_radiation_monochromator graphite
_diffrn_radiation_source 'fine-focus sealed tube'
_diffrn_radiation_type MoK\a
_diffrn_radiation_wavelength 0.71073
_diffrn_reflns_av_R_equivalents 0.0764
_diffrn_reflns_av_sigmaI/netI 0.0602
_diffrn_reflns_limit_h_max 13
_diffrn_reflns_limit_h_min -12
_diffrn_reflns_limit_k_max 21
_diffrn_reflns_limit_k_min -16
_diffrn_reflns_limit_l_max 34
_diffrn_reflns_limit_l_min -33
_diffrn_reflns_number 30520
_diffrn_reflns_theta_full 27.48
_diffrn_reflns_theta_max 27.48
_diffrn_reflns_theta_min 2.57
_diffrn_standards_number 0
_exptl_absorpt_coefficient_mu 0.953
_exptl_absorpt_correction_T_max 0.828
_exptl_absorpt_correction_T_min 0.670
_exptl_absorpt_correction_type multi-scan
_exptl_absorpt_process_details
; 
multi-scan from symmetry-related measurements 
 Sortav (Blessing 1995) 
;
_exptl_crystal_colour colourless
_exptl_crystal_density_diffrn 1.610
_exptl_crystal_density_method 'not measured'
_exptl_crystal_description needle
_exptl_crystal_F_000 2272
_exptl_crystal_size_max 0.30
_exptl_crystal_size_mid 0.24
_exptl_crystal_size_min 0.20
_refine_diff_density_max 0.432
_refine_diff_density_min -0.470
_refine_diff_density_rms 0.104
_refine_ls_extinction_method none
_refine_ls_goodness_of_fit_ref 1.058
_refine_ls_hydrogen_treatment constr
_refine_ls_matrix_type full
_refine_ls_number_parameters 262
_refine_ls_number_reflns 5329
_refine_ls_number_restraints 0
_refine_ls_restrained_S_all 1.058
_refine_ls_R_factor_all 0.0888
_refine_ls_R_factor_gt 0.0459
_refine_ls_shift/su_max 0.000
_refine_ls_shift/su_mean 0.000
_refine_ls_structure_factor_coef Fsqd
_refine_ls_weighting_details 'calc w=1/[\s^2^(Fo^2^)+(0.0597P)^2^+1.2218P] where P=(Fo^2^+2Fc^2^)/3'
_refine_ls_weighting_scheme calc
_refine_ls_wR_factor_gt 0.1015
_refine_ls_wR_factor_ref 0.1218
_reflns_number_gt 3563
_reflns_number_total 5329
_reflns_threshold_expression I>2\s(I)
_cod_data_source_file ja808517d_si_001.cif
_cod_data_source_block k0691
_cod_database_code 4104004

loop_
_symmetry_equiv_pos_as_xyz
'x, y, z'
'-x+1/2, -y, z+1/2'
'x+1/2, -y+1/2, -z'
'-x, y+1/2, -z+1/2'
'-x, -y, -z'
'x-1/2, y, -z-1/2'
'-x-1/2, y-1/2, z'
'x, -y-1/2, z-1/2'

loop_
_atom_site_label
_atom_site_type_symbol
_atom_site_fract_x
_atom_site_fract_y
_atom_site_fract_z
_atom_site_U_iso_or_equiv
_atom_site_adp_type
_atom_site_occupancy
_atom_site_symmetry_multiplicity
_atom_site_calc_flag
_atom_site_refinement_flags
Cl1 Cl 0.27151(8) 0.57723(5) 0.08683(3) 0.0294(2) Uani 1 1 d .
Cl2 Cl 0.70878(9) 0.40445(5) 0.19301(4) 0.0436(3) Uani 1 1 d .
Cl3 Cl 0.47787(8) 0.29161(5) 0.20569(3) 0.0346(2) Uani 1 1 d .
Cl4 Cl 0.39468(8) 0.23409(5) 0.06788(3) 0.0350(2) Uani 1 1 d .
Cl5 Cl 0.60026(8) 0.33335(5) 0.00598(3) 0.0324(2) Uani 1 1 d .
Cl6 Cl 0.42952(8) 0.41990(5) 0.08682(3) 0.0293(2) Uani 1 1 d .
P1 P 0.83861(8) 0.17905(5) 0.16372(3) 0.02228(19) Uani 1 1 d .
P2 P 0.64516(8) 0.29683(5) 0.17124(3) 0.02330(19) Uani 1 1 d .
P3 P 0.52302(8) 0.31946(5) 0.07320(3) 0.0245(2) Uani 1 1 d .
N1 N 0.7292(2) 0.22841(16) 0.19267(9) 0.0259(6) Uani 1 1 d .
N2 N 0.6275(3) 0.29982(17) 0.11184(9) 0.0282(6) Uani 1 1 d .
C1 C 0.9545(3) 0.24472(19) 0.13632(11) 0.0249(7) Uani 1 1 d .
C2 C 0.9291(3) 0.2807(2) 0.08890(12) 0.0300(8) Uani 1 1 d .
H2A H 0.8592 0.2634 0.0693 0.036 Uiso 1 1 calc R
C3 C 1.0063(3) 0.3412(2) 0.07102(13) 0.0350(8) Uani 1 1 d .
H3A H 0.9901 0.3651 0.0389 0.042 Uiso 1 1 calc R
C4 C 1.1069(3) 0.3669(2) 0.09968(14) 0.0382(9) Uani 1 1 d .
H4A H 1.1580 0.4098 0.0877 0.046 Uiso 1 1 calc R
C5 C 1.1341(4) 0.3310(2) 0.14540(13) 0.0375(9) Uani 1 1 d .
H5A H 1.2050 0.3482 0.1644 0.045 Uiso 1 1 calc R
C6 C 1.0586(3) 0.2698(2) 0.16385(12) 0.0300(8) Uani 1 1 d .
H6A H 1.0780 0.2450 0.1954 0.036 Uiso 1 1 calc R
C7 C 0.9099(3) 0.11535(19) 0.21027(11) 0.0238(7) Uani 1 1 d .
C8 C 1.0159(3) 0.07004(19) 0.19774(11) 0.0252(7) Uani 1 1 d .
H8A H 1.0556 0.0765 0.1657 0.030 Uiso 1 1 calc R
C9 C 1.0623(3) 0.0154(2) 0.23285(12) 0.0295(7) Uani 1 1 d .
H9A H 1.1339 -0.0161 0.2246 0.035 Uiso 1 1 calc R
C10 C 1.0059(3) 0.0061(2) 0.27974(12) 0.0306(8) Uani 1 1 d .
H10A H 1.0388 -0.0317 0.3033 0.037 Uiso 1 1 calc R
C11 C 0.9011(3) 0.0518(2) 0.29255(11) 0.0288(7) Uani 1 1 d .
H11A H 0.8628 0.0457 0.3249 0.035 Uiso 1 1 calc R
C12 C 0.8527(3) 0.10637(19) 0.25774(11) 0.0259(7) Uani 1 1 d .
H12A H 0.7809 0.1375 0.2661 0.031 Uiso 1 1 calc R
C13 C 0.7757(3) 0.11744(19) 0.11383(11) 0.0241(7) Uani 1 1 d .
C14 C 0.6473(3) 0.10124(19) 0.11242(11) 0.0270(7) Uani 1 1 d .
H14A H 0.5934 0.1228 0.1377 0.032 Uiso 1 1 calc R
C15 C 0.5977(3) 0.0531(2) 0.07352(12) 0.0345(8) Uani 1 1 d .
H15A H 0.5103 0.0419 0.0724 0.041 Uiso 1 1 calc R
C16 C 0.6768(4) 0.0220(2) 0.03675(12) 0.0345(8) Uani 1 1 d .
H16A H 0.6436 -0.0101 0.0101 0.041 Uiso 1 1 calc R
C17 C 0.8045(3) 0.0376(2) 0.03889(11) 0.0315(8) Uani 1 1 d .
H17A H 0.8583 0.0156 0.0137 0.038 Uiso 1 1 calc R
C18 C 0.8549(3) 0.08445(19) 0.07694(11) 0.0282(7) Uani 1 1 d .
H18A H 0.9427 0.0943 0.0781 0.034 Uiso 1 1 calc R

loop_
_atom_site_aniso_label
_atom_site_aniso_U_11
_atom_site_aniso_U_22
_atom_site_aniso_U_33
_atom_site_aniso_U_23
_atom_site_aniso_U_13
_atom_site_aniso_U_12
Cl1 0.0307(5) 0.0295(5) 0.0279(4) 0.0020(3) 0.0018(3) 0.0041(3)
Cl2 0.0383(6) 0.0284(5) 0.0641(6) -0.0151(4) -0.0070(4) -0.0031(4)
Cl3 0.0260(4) 0.0439(5) 0.0339(4) 0.0065(4) 0.0055(3) 0.0037(4)
Cl4 0.0300(5) 0.0294(5) 0.0456(5) -0.0031(4) -0.0013(4) -0.0062(4)
Cl5 0.0340(5) 0.0389(5) 0.0244(4) 0.0017(3) 0.0018(3) 0.0017(4)
Cl6 0.0283(4) 0.0250(4) 0.0347(4) 0.0016(3) 0.0013(3) 0.0037(3)
P1 0.0227(4) 0.0216(4) 0.0225(4) 0.0005(3) 0.0009(3) 0.0006(3)
P2 0.0216(4) 0.0227(4) 0.0256(4) -0.0019(3) 0.0000(3) -0.0001(3)
P3 0.0243(4) 0.0239(4) 0.0253(4) 0.0010(3) -0.0001(3) -0.0002(4)
N1 0.0260(15) 0.0277(15) 0.0239(13) 0.0005(11) -0.0003(11) 0.0043(12)
N2 0.0264(15) 0.0337(16) 0.0246(14) 0.0019(11) 0.0003(11) 0.0020(12)
C1 0.0253(18) 0.0185(16) 0.0308(16) -0.0025(13) 0.0029(13) 0.0011(14)
C2 0.0292(19) 0.0259(19) 0.0350(18) 0.0041(14) 0.0011(14) 0.0023(15)
C3 0.038(2) 0.0287(19) 0.0383(19) 0.0064(15) 0.0062(16) 0.0032(16)
C4 0.034(2) 0.0254(19) 0.055(2) 0.0044(17) 0.0117(17) -0.0018(16)
C5 0.029(2) 0.037(2) 0.047(2) -0.0036(17) 0.0032(16) -0.0070(17)
C6 0.0309(19) 0.0295(19) 0.0298(17) -0.0026(14) 0.0003(14) -0.0029(15)
C7 0.0259(18) 0.0205(16) 0.0250(15) 0.0013(12) -0.0021(12) 0.0015(13)
C8 0.0221(17) 0.0263(18) 0.0273(15) -0.0006(13) 0.0014(12) -0.0007(14)
C9 0.0229(17) 0.0269(18) 0.0388(18) -0.0004(14) -0.0050(14) 0.0031(14)
C10 0.030(2) 0.0326(19) 0.0294(17) 0.0068(14) -0.0073(14) -0.0024(15)
C11 0.0279(18) 0.0342(19) 0.0243(16) 0.0009(14) -0.0003(13) -0.0039(15)
C12 0.0229(18) 0.0268(17) 0.0281(16) -0.0003(13) -0.0017(13) -0.0005(14)
C13 0.0265(18) 0.0228(17) 0.0231(15) 0.0065(13) -0.0002(12) -0.0021(14)
C14 0.0300(19) 0.0211(17) 0.0298(16) -0.0002(13) 0.0028(13) -0.0019(14)
C15 0.031(2) 0.0295(19) 0.0426(19) 0.0001(16) -0.0048(15) -0.0057(16)
C16 0.045(2) 0.0301(19) 0.0281(17) -0.0031(14) -0.0075(15) -0.0057(17)
C17 0.045(2) 0.0277(19) 0.0216(16) 0.0018(14) 0.0038(14) 0.0029(17)
C18 0.0295(19) 0.0288(18) 0.0263(16) 0.0042(14) 0.0046(13) 0.0025(15)

loop_
_atom_type_symbol
_atom_type_description
_atom_type_scat_dispersion_real
_atom_type_scat_dispersion_imag
_atom_type_scat_source
C C 0.0033 0.0016 'International Tables Vol C Tables 4.2.6.8 and 6.1.1.4'
H H 0.0000 0.0000 'International Tables Vol C Tables 4.2.6.8 and 6.1.1.4'
Cl Cl 0.1484 0.1585 'International Tables Vol C Tables 4.2.6.8 and 6.1.1.4'
N N 0.0061 0.0033 'International Tables Vol C Tables 4.2.6.8 and 6.1.1.4'
P P 0.1023 0.0942 'International Tables Vol C Tables 4.2.6.8 and 6.1.1.4'

loop_
_geom_angle_atom_site_label_1
_geom_angle_atom_site_label_2
_geom_angle_atom_site_label_3
_geom_angle
N1 P1 C7 106.42(14)
N1 P1 C13 111.45(14)
C7 P1 C13 108.82(14)
N1 P1 C1 112.08(15)
C7 P1 C1 110.08(15)
C13 P1 C1 107.96(14)
N1 P2 N2 116.91(14)
N1 P2 Cl2 110.85(11)
N2 P2 Cl2 107.29(12)
N1 P2 Cl3 108.43(11)
N2 P2 Cl3 110.20(11)
Cl2 P2 Cl3 102.15(5)
N2 P3 Cl5 108.51(11)
N2 P3 Cl4 113.19(12)
Cl5 P3 Cl4 108.05(5)
N2 P3 Cl6 114.97(11)
Cl5 P3 Cl6 105.96(5)
Cl4 P3 Cl6 105.73(5)
P2 N1 P1 127.98(16)
P3 N2 P2 138.36(19)
C6 C1 C2 119.2(3)
C6 C1 P1 121.3(2)
C2 C1 P1 118.8(2)
C3 C2 C1 119.8(3)
C4 C3 C2 120.1(3)
C5 C4 C3 120.6(3)
C4 C5 C6 120.3(3)
C5 C6 C1 120.1(3)
C8 C7 C12 120.4(3)
C8 C7 P1 120.0(2)
C12 C7 P1 119.4(2)
C9 C8 C7 118.9(3)
C10 C9 C8 120.9(3)
C9 C10 C11 120.3(3)
C12 C11 C10 119.6(3)
C11 C12 C7 119.9(3)
C14 C13 C18 119.8(3)
C14 C13 P1 119.7(2)
C18 C13 P1 120.5(2)
C13 C14 C15 119.9(3)
C16 C15 C14 119.7(3)
C15 C16 C17 119.9(3)
C18 C17 C16 121.2(3)
C17 C18 C13 119.5(3)

loop_
_geom_bond_atom_site_label_1
_geom_bond_atom_site_label_2
_geom_bond_distance
Cl2 P2 1.9968(12)
Cl3 P2 2.0011(11)
Cl4 P3 1.9748(12)
Cl5 P3 1.9661(11)
Cl6 P3 1.9765(11)
P1 N1 1.616(3)
P1 C7 1.789(3)
P1 C13 1.796(3)
P1 C1 1.799(3)
P2 N1 1.553(3)
P2 N2 1.577(3)
P3 N2 1.543(3)
C1 C6 1.389(4)
C1 C2 1.411(4)
C2 C3 1.381(5)
C3 C4 1.378(5)
C4 C5 1.375(5)
C5 C6 1.384(5)
C7 C8 1.397(4)
C7 C12 1.399(4)
C8 C9 1.387(4)
C9 C10 1.382(5)
C10 C11 1.392(5)
C11 C12 1.389(4)
C13 C14 1.394(4)
C13 C18 1.399(4)
C14 C15 1.403(4)
C15 C16 1.384(5)
C16 C17 1.385(5)
C17 C18 1.378(4)

loop_
_cod_related_entry_id
_cod_related_entry_database
_cod_related_entry_code
1 ChemSpider 24539673
